data_2005259
loop_
_publ_author_name
'Kiyotani, T.'
'Kitajima, J.'
'Tanaka, Y.'
'Ageta, H.'

_publ_section_title
;
 Rhoiptelenyl Acetate, a New Pentacyclic Triterpenoid from <i>Ficus
 thunbergii</i>
;
_journal_issue 8
_journal_name_full 'Acta Crystallographica Section C'
_journal_page_first 2024
_journal_page_last 2026
_journal_paper_doi 10.1107/S0108270196001588
_journal_volume 52
_journal_year 1996
_chemical_formula_sum 'C32 H52 O2'
_chemical_formula_weight 468.76
_space_group_IT_number 4
_symmetry_cell_setting monoclinic
_symmetry_space_group_name_Hall 'P 2yb'
_symmetry_space_group_name_H-M 'P 1 21 1'
_atom_type_scat_source IntTabIV
_cell_angle_alpha 90
_cell_angle_beta 90.92(1)
_cell_angle_gamma 90
_cell_formula_units_Z 2
_cell_length_a 12.032(1)
_cell_length_b 7.742(1)
_cell_length_c 15.148(1)
_cell_measurement_reflns_used 25
_cell_measurement_temperature 296
_cell_measurement_theta_max 18
_cell_measurement_theta_min 10
_cell_volume 1410.9(2)
_computing_cell_refinement 'CAD-4 EXPRESS'
_computing_data_collection 'CAD-4 EXPRESS (Enraf-Nonius, 1992)'
_computing_data_reduction 'MolEN (Fair, 1990)'
_computing_molecular_graphics 'ORTEPII (Johnson, 1976)'
_computing_publication_material MolEN
_computing_structure_refinement MolEN
_computing_structure_solution 'SIR88 (Burla et al., 1989)'
_diffrn_measurement_device 'Enraf-Nonius CAD-4 EXPRESS'
_diffrn_measurement_method '\w/2\q scans'
_diffrn_radiation_type MoK\a
_diffrn_radiation_wavelength 0.71073
_diffrn_reflns_av_R_equivalents 0.020
_diffrn_reflns_limit_h_max 0
_diffrn_reflns_limit_h_min -15
_diffrn_reflns_limit_k_max 9
_diffrn_reflns_limit_k_min 0
_diffrn_reflns_limit_l_max 18
_diffrn_reflns_limit_l_min -18
_diffrn_reflns_number 3224
_diffrn_reflns_theta_max 26.3
_diffrn_standards_decay_% 0.9
_diffrn_standards_interval_time 120
_diffrn_standards_number 3
_exptl_absorpt_coefficient_mu 0.06
_exptl_absorpt_correction_T_max 0.999
_exptl_absorpt_correction_T_min 0.955
_exptl_absorpt_correction_type 'empirical, \y scan'
_exptl_crystal_colour colourless
_exptl_crystal_density_diffrn 1.1
_exptl_crystal_density_meas ?
_exptl_crystal_description needle
_exptl_crystal_size_max 0.33
_exptl_crystal_size_mid 0.23
_exptl_crystal_size_min 0.13
_refine_diff_density_max 0.20
_refine_diff_density_min -0.07
_refine_ls_extinction_method none
_refine_ls_goodness_of_fit_obs 1.38
_refine_ls_hydrogen_treatment refU
_refine_ls_number_parameters 462
_refine_ls_number_reflns 1644
_refine_ls_R_factor_obs 0.056
_refine_ls_shift/esd_max 0.02
_refine_ls_structure_factor_coef F
_refine_ls_weighting_details 'w =                   4F~o~^2^/[\s^2^(I)+(0.04F~o~^2^)^2^]'
_refine_ls_weighting_scheme calc
_refine_ls_wR_factor_obs 0.049
_reflns_number_observed 1644
_reflns_number_total 3074
_reflns_observed_criterion I>1.0\s(I)
_cod_data_source_file ka1168.cif
_cod_data_source_block ka1168a
_cod_depositor_comments
;
The following automatic conversions were performed:

'_exptl_crystal_density_meas' value 'not measured' was changed to '?'
- the value is perceived as not measured.

Automatic conversion script
Id: cif_fix_values 3008 2015-01-20 13:52:24Z robertas 

The following automatic conversions were performed:

'_refine_ls_weighting_scheme' value ' w =
4F~o~^2^/[\s^2^(I)+(0.04F~o~^2^)^2^]' was changed to 'calc'. New tag
'_refine_ls_weighting_details' was created. The value of the new tag
was set to 'w = 4F~o~^2^/[\s^2^(I)+(0.04F~o~^2^)^2^]'.

Automatic conversion script
Id: cif_fix_values 3143 2015-03-26 13:38:13Z robertas 
;
_cod_original_sg_symbol_Hall 'P 2y1'
_cod_original_sg_symbol_H-M 'P 21'
_cod_database_code 2005259

loop_
_symmetry_equiv_pos_as_xyz
x,y,z
-x,y+1/2,-z

loop_
_atom_site_label
_atom_site_fract_x
_atom_site_fract_y
_atom_site_fract_z
_atom_site_B_iso_or_equiv
O31 .8399(2) .6530(5) .5209(2) 4.70(8)
O311 .8422(3) .4282(6) .4285(2) 6.5(1)
C1 .7941(5) .5304(8) .6971(3) 5.8(1)
C2 .7347(5) .4685(8) .6160(3) 5.8(1)
C3 .7279(4) .6088(7) .5475(3) 4.4(1)
C4 .6741(4) .7749(7) .5808(3) 4.2(1)
C5 .7237(3) .8309(7) .6702(3) 3.5(1)
C6 .7398(4) .9945(6) .6908(3) 3.9(1)
C7 .7679(4) 1.0619(7) .7803(3) 4.4(1)
C8 .7488(3) .9243(7) .8518(3) 3.06(9)
C9 .8063(4) .754 .8218(3) 3.4(1)
C10 .7440(4) .6884(7) .7391(3) 4.0(1)
C11 .7981(4) .6170(7) .8960(3) 4.2(1)
C12 .8148(4) .6822(7) .9894(3) 4.2(1)
C13 .7390(3) .8333(6) 1.0126(3) 3.02(9)
C14 .7667(3) .9847(6) .9488(3) 3.2(1)
C15 .6880(4) 1.1365(7) .9700(3) 4.6(1)
C16 .7023(4) 1.1970(7) 1.0655(3) 5.1(1)
C17 .6982(4) 1.0610(7) 1.1372(3) 3.7(1)
C18 .7564(3) .8901(7) 1.1113(3) 3.5(1)
C19 .7371(4) .7390(8) 1.1783(3) 4.4(1)
C20 .6462(4) .7677(7) 1.2467(3) 4.4(1)
C21 .5471(4) .8653(8) 1.2072(3) 4.6(1)
C22 .5741(4) 1.0323(7) 1.1632(3) 4.7(1)
C23 .5498(4) .7370(9) .5928(3) 6.5(2)
C24 .6805(4) .9136(8) .5092(3) 5.7(1)
C25 .9292(4) .7851(9) .8019(3) 5.8(2)
C26 .8872(4) 1.0519(8) .9640(3) 4.9(1)
C27 .6185(4) .7703(7) .9984(3) 3.8(1)
C28 .7590(4) 1.1392(8) 1.2200(3) 5.5(1)
C29 .8497(5) .6859(9) 1.2231(3) 6.7(2)
C30 .6098(5) .601(1) 1.2867(3) 7.1(2)
C31 .8873(4) .5455(8) .4619(3) 5.1(1)
C32 1.0017(4) .617(1) .4432(3) 8.7(2)
H11 .818(3) .432(5) .733(2) 4
H12 .860(3) .547(6) .684(2) 4
H21 .662(3) .448(6) .634(2) 4
H22 .771(3) .386(6) .589(2) 4
H31 .684(3) .562(6) .503(2) 4
H61 .731(3) 1.074(6) .649(2) 4
H71 .840(3) 1.090(5) .787(2) 4
H72 .718(3) 1.146(5) .790(2) 4
H81 .672(3) .905(6) .845(2) 4
H101 .664(3) .642(5) .759(2) 4
H111 .864(3) .549(5) .882(2) 4
H112 .731(3) .559(6) .882(2) 4
H121 .807(3) .607(6) 1.027(2) 4
H122 .902(3) .722(5) .997(2) 4
H151 .709(3) 1.211(5) .935(2) 4
H152 .601(3) 1.078(6) .953(2) 4
H161 .644(3) 1.288(6) 1.073(2) 4
H162 .776(3) 1.263(6) 1.066(2) 4
H181 .841(3) .906(5) 1.119(2) 4
H191 .715(3) .660(6) 1.146(2) 4
H201 .670(3) .845(5) 1.290(2) 4
H211 .516(3) .776(6) 1.159(2) 4
H212 .507(3) .896(5) 1.258(2) 4
H221 .519(3) 1.043(5) 1.120(2) 4
H222 .561(3) 1.120(5) 1.199(2) 4
H231 .553(3) .612(6) .633(2) 4
H232 .511(3) .714(5) .537(2) 4
H233 .529(3) .850(5) .600(2) 4
H241 .669(3) 1.030(6) .525(2) 4
H242 .751(3) .936(6) .499(2) 4
H243 .656(3) .858(5) .448(2) 4
H251 .935(3) .808(3) .750(2) 4
H252 .962(3) .702(5) .785(2) 4
H253 .966(3) .796(5) .856(2) 4
H261 .903(3) 1.120(6) .922(2) 4
H262 .953(3) .964(5) .950(2) 4
H263 .884(3) 1.107(5) 1.024(2) 4
H271 .594(3) .734(5) .939(2) 4
H272 .580(3) .875(6) 1.016(2) 4
H273 .601(3) .664(5) 1.032(2) 4
H281 .754(3) 1.039(6) 1.274(2) 4
H282 .724(3) 1.280(6) 1.227(2) 4
H283 .840(3) 1.153(5) 1.201(2) 4
H291 .902(3) .657(6) 1.172(2) 4
H292 .833(3) .604(5) 1.264(2) 4
H293 .861(3) .787(5) 1.259(2) 4
H301 .668(3) .540(6) 1.325(2) 4
H302 .565(3) .558(6) 1.249(2) 4
H303 .549(3) .616(5) 1.331(2) 4
H321 1.044(2) .617(6) .509(2) 4
H322 1.023(3) .644(6) .392(2) 4
H323 1.029(3) .540(6) .434(2) 4

loop_
_geom_angle_atom_site_label_1
_geom_angle_atom_site_label_2
_geom_angle_atom_site_label_3
_geom_angle
_geom_angle_publ_flag
C3 O31 C31 116.2(4) yes
C2 C1 C10 114.8(5) yes
C1 C2 C3 110.9(5) yes
O31 C3 C2 108.8(4) yes
O31 C3 C4 107.1(4) yes
C2 C3 C4 113.4(4) yes
C3 C4 C5 111.6(4) yes
C3 C4 C23 107.3(4) yes
C3 C4 C24 109.2(4) yes
C5 C4 C23 108.4(4) yes
C5 C4 C24 113.9(4) yes
C23 C4 C24 106.1(4) yes
C4 C5 C6 122.3(4) yes
C4 C5 C10 116.9(4) yes
C6 C5 C10 120.5(4) yes
C5 C6 C7 125.7(4) yes
C6 C7 C8 111.4(4) yes
C7 C8 C9 108.0(3) yes
C7 C8 C14 115.9(4) yes
C9 C8 C14 118.3(3) yes
C8 C9 C10 107.6(3) yes
C8 C9 C11 109.4(3) yes
C8 C9 C25 110.8(3) yes
C10 C9 C11 109.4(3) yes
C10 C9 C25 110.6(3) yes
C11 C9 C25 109.0(4) yes
C1 C10 C5 110.8(4) yes
C1 C10 C9 114.7(4) yes
C5 C10 C9 112.9(4) yes
C9 C11 C12 116.3(4) yes
C11 C12 C13 113.5(4) yes
C12 C13 C14 107.3(3) yes
C12 C13 C18 111.2(3) yes
C12 C13 C27 106.9(4) yes
C14 C13 C18 110.7(4) yes
C14 C13 C27 111.2(3) yes
C18 C13 C27 109.4(3) yes
C8 C14 C13 109.4(4) yes
C8 C14 C15 110.4(3) yes
C8 C14 C26 110.9(3) yes
C13 C14 C15 107.7(3) yes
C13 C14 C26 111.6(3) yes
C15 C14 C26 106.7(4) yes
C14 C15 C16 111.7(4) yes
C15 C16 C17 117.5(4) yes
C16 C17 C18 113.0(4) yes
C16 C17 C22 108.8(4) yes
C16 C17 C28 106.6(4) yes
C18 C17 C22 112.3(4) yes
C18 C17 C28 109.0(4) yes
C22 C17 C28 106.8(4) yes
C13 C18 C17 115.3(3) yes
C13 C18 C19 112.9(4) yes
C17 C18 C19 113.5(3) yes
C18 C19 C20 116.4(4) yes
C18 C19 C29 109.9(4) yes
C20 C19 C29 111.6(4) yes
C19 C20 C21 111.6(4) yes
C19 C20 C30 111.4(5) yes
C21 C20 C30 110.8(4) yes
C20 C21 C22 115.5(4) yes
C17 C22 C21 116.8(4) yes
O31 C31 O311 124.5(4) yes
O31 C31 C32 106.9(5) yes
O311 C31 C32 128.4(5) yes
C2 C1 H11 110(2) no
C2 C1 H12 108(2) no
C10 C1 H11 121(2) no
C10 C1 H12 111(3) no
H11 C1 H12 89.0(3) no
C1 C2 H21 104(2) no
C1 C2 H22 113(2) no
C3 C2 H21 107(2) no
C3 C2 H22 103(2) no
H21 C2 H22 120(4) no
O31 C3 H31 114(2) no
C2 C3 H31 104(3) no
C4 C3 H31 109(2) no
C5 C6 H61 119(2) no
C7 C6 H61 115(2) no
C6 C7 H71 113(2) no
C6 C7 H72 105(2) no
C8 C7 H71 104(2) no
C8 C7 H72 106(2) no
H71 C7 H72 117(4) no
C7 C8 H81 101(2) no
C9 C8 H81 106(3) no
C14 C8 H81 106(2) no
C1 C10 H101 102(2) no
C5 C10 H101 108(2) no
C9 C10 H101 108(2) no
C9 C11 H111 98(2) no
C9 C11 H112 103(2) no
C12 C11 H111 107(2) no
C12 C11 H112 118(2) no
H111 C11 H112 113(3) no
C11 C12 H121 113(3) no
C11 C12 H122 108(2) no
C13 C12 H121 108(3) no
C13 C12 H122 109(2) no
H121 C12 H122 104(3) no
C14 C15 H151 102(3) no
C14 C15 H152 102(2) no
C16 C15 H151 111(2) no
C16 C15 H152 114(2) no
H151 C15 H152 114(3) no
C15 C16 H161 105(2) no
C15 C16 H162 104(2) no
C17 C16 H161 112(2) no
C17 C16 H162 112(2) no
H161 C16 H162 105(3) no
C13 C18 H181 105(2) no
C17 C18 H181 109(2) no
C19 C18 H181 100(2) no
C18 C19 H191 103(3) no
C20 C19 H191 106(2) no
C29 C19 H191 109(3) no
C19 C20 H201 111(2) no
C21 C20 H201 101(2) no
C30 C20 H201 111(2) no
C20 C21 H211 102(2) no
C20 C21 H212 102(2) no
C22 C21 H211 109(2) no
C22 C21 H212 106(3) no
H211 C21 H212 123(3) no
C17 C22 H221 118(2) no
C17 C22 H222 103(2) no
C21 C22 H221 104(3) no
C21 C22 H222 110(2) no
H221 C22 H222 104(3) no
C4 C23 H231 101(2) no
C4 C23 H232 113(2) no
C4 C23 H233 96(2) no
H231 C23 H232 108(3) no
H231 C23 H233 139(3) no
H232 C23 H233 99(3) no
C4 C24 H241 119(2) no
C4 C24 H242 109(2) no
C4 C24 H243 109(2) no
H241 C24 H242 91(3) no
H241 C24 H243 125(3) no
H242 C24 H243 100(3) no
C9 C25 H251 109(2) no
C9 C25 H252 115(3) no
C9 C25 H253 107(2) no
H251 C25 H252 80(4) no
H251 C25 H253 142(3) no
H252 C25 H253 97(3) no
C14 C26 H261 109(2) no
C14 C26 H262 116(2) no
C14 C26 H263 103(2) no
H261 C26 H262 94(3) no
H261 C26 H263 115(3) no
H262 C26 H263 120(3) no
C13 C27 H271 119(2) no
C13 C27 H272 99(2) no
C13 C27 H273 114(2) no
H271 C27 H272 110(3) no
H271 C27 H273 100(3) no
H272 C27 H273 116(3) no
C17 C28 H281 106(2) no
C17 C28 H282 105(2) no
C17 C28 H283 104(2) no
H281 C28 H282 123(3) no
H281 C28 H283 110(3) no
H282 C28 H283 106(3) no
C19 C29 H291 105(2) no
C19 C29 H292 106(2) no
C19 C29 H293 98(2) no
H291 C29 H292 120(3) no
H291 C29 H293 121(3) no
H292 C29 H293 103(3) no
C20 C30 H301 115(2) no
C20 C30 H302 105(3) no
C20 C30 H303 113(2) no
H301 C30 H302 129(4) no
H301 C30 H303 100(3) no
H302 C30 H303 92(3) no
C31 C32 H321 104(2) no
C31 C32 H322 124(2) no
C31 C32 H323 99(3) no
H321 C32 H322 133(3) no
H321 C32 H323 88(3) no
H322 C32 H323 83(4) no

loop_
_geom_bond_atom_site_label_1
_geom_bond_atom_site_label_2
_geom_bond_distance
_geom_bond_publ_flag
O31 C3 1.453(5) yes
O31 C31 1.354(6) yes
O311 C31 1.168(7) yes
C1 C2 1.491(7) yes
C1 C10 1.509(8) yes
C2 C3 1.504(7) yes
C3 C4 1.530(8) yes
C4 C5 1.533(6) yes
C4 C23 1.537(7) yes
C4 C24 1.529(8) yes
C5 C6 1.318(7) yes
C5 C10 1.536(7) yes
C6 C7 1.488(6) yes
C7 C8 1.539(7) yes
C8 C9 1.564(5) yes
C8 C14 1.553(6) yes
C9 C10 1.535(6) yes
C9 C11 1.547(6) yes
C9 C25 1.534(6) yes
C11 C12 1.513(6) yes
C12 C13 1.528(7) yes
C13 C14 1.559(6) yes
C13 C18 1.570(6) yes
C13 C27 1.542(6) yes
C14 C15 1.547(7) yes
C14 C26 1.554(6) yes
C15 C16 1.528(7) yes
C16 C17 1.515(7) yes
C17 C18 1.551(7) yes
C17 C22 1.566(6) yes
C17 C28 1.565(7) yes
C18 C19 1.569(7) yes
C19 C20 1.535(6) yes
C19 C29 1.562(7) yes
C20 C21 1.525(7) yes
C20 C30 1.497(9) yes
C21 C22 1.493(8) yes
C31 C32 1.516(8) yes
C1 H11 .97(4) no
C1 H12 .83(3) no
C2 H21 .93(3) no
C2 H22 .88(4) no
C3 H31 .93(3) no
C6 H61 .89(4) no
C7 H71 .90(3) no
C7 H72 .90(4) no
C8 H81 .94(3) no
C10 H101 1.07(3) no
C11 H111 .98(3) no
C11 H112 .94(3) no
C12 H121 .83(4) no
C12 H122 1.10(3) no
C15 H151 .83(4) no
C15 H152 1.17(3) no
C16 H161 1.01(4) no
C16 H162 1.02(4) no
C18 H181 1.03(3) no
C19 H191 .82(4) no
C20 H201 .93(4) no
C21 H211 1.07(4) no
C21 H212 .95(3) no
C22 H221 .93(3) no
C22 H222 .89(4) no
C23 H231 1.14(4) no
C23 H232 .98(3) no
C23 H233 .92(4) no
C24 H241 .94(4) no
C24 H242 .89(3) no
C24 H243 1.05(3) no
C25 H251 .81(3) no
C25 H252 .80(4) no
C25 H253 .93(3) no
C26 H261 .86(4) no
C26 H262 1.07(4) no
C26 H263 1.00(3) no
C27 H271 .99(3) no
C27 H272 .97(4) no
C27 H273 1.00(4) no
C28 H281 1.12(4) no
C28 H282 1.18(4) no
C28 H283 1.02(3) no
C29 H291 1.03(3) no
C29 H292 .91(4) no
C29 H293 .96(4) no
C30 H301 1.02(4) no
C30 H302 .84(3) no
C30 H303 1.00(3) no
C32 H321 1.11(3) no
C32 H322 .85(3) no
C32 H323 .70(4) no

loop_
_geom_torsion_atom_site_label_1
_geom_torsion_atom_site_label_2
_geom_torsion_atom_site_label_3
_geom_torsion_atom_site_label_4
_geom_torsion
_geom_torsion_publ_flag
C10 C1 C2 C3 57.1(6) yes
C1 C2 C3 C4 -55.6(6) yes
C2 C3 C4 C5 48.3(5) yes
C3 C4 C5 C10 -42.7(5) yes
C4 C5 C10 C1 43.0(5) yes
C5 C10 C1 C2 -49.9(6) yes
C5 C6 C7 C8 -13.9(6) yes
C6 C7 C8 C9 49.2(4) yes
C7 C8 C9 C10 -66.5(4) yes
C8 C9 C10 C5 47.5(4) yes
C9 C10 C5 C6 -12.5(6) yes
C10 C5 C6 C7 -5.7(7) yes
C8 C9 C11 C12 -40.0(5) yes
C9 C11 C12 C13 53.7(5) yes
C11 C12 C13 C14 -61.2(5) yes
C12 C13 C14 C8 58.4(4) yes
C13 C14 C8 C9 -51.9(4) yes
C14 C8 C9 C11 40.8(5) yes
C13 C14 C15 C16 59.7(5) yes
C14 C15 C16 C17 -50.8(6) yes
C15 C16 C17 C18 38.7(6) yes
C16 C17 C18 C13 -38.7(5) yes
C17 C18 C13 C14 51.0(4) yes
C18 C13 C14 C15 -60.0(4) yes
C17 C18 C19 C20 12.6(5) yes
C18 C19 C20 C21 37.2(6) yes
C19 C20 C21 C22 -53.7(6) yes
C20 C21 C22 C17 17.9(6) yes
C21 C22 C17 C18 32.9(5) yes
C22 C17 C18 C19 -47.6(5) yes
